data_2217356
loop_
_publ_author_name
'Atalay, \,Sehriman'
'Erdem, Talip Kaya'
'Er\,sahin, Ferda'
'T\?ink\?il\?i\,c, Nihat'

_publ_section_title
;
 (<i>E</i>)-4-Bromo-2-[(4-ethylphenyl)iminomethyl]phenol
;
_journal_coeditor_code WN2219
_journal_issue 1
_journal_name_full 'Acta Crystallographica Section E'
_journal_page_first o92
_journal_page_last o92
_journal_paper_doi 10.1107/S1600536807058618
_journal_volume 64
_journal_year 2008
_chemical_formula_iupac 'C15 H14 Br N O'
_chemical_formula_moiety 'C15 H14 Br N O'
_chemical_formula_sum 'C15 H14 Br N O'
_chemical_formula_weight 304.18
_chemical_name_systematic
;
(E)-4-Bromo-2-[(4-ethylphenyl)iminomethyl]phenol
;
_space_group_IT_number 33
_symmetry_cell_setting orthorhombic
_symmetry_space_group_name_Hall 'P 2c -2n'
_symmetry_space_group_name_H-M 'P n a 21'
_atom_sites_solution_hydrogens geom
_atom_sites_solution_primary direct
_atom_sites_solution_secondary difmap
_cell_angle_alpha 90.00
_cell_angle_beta 90.00
_cell_angle_gamma 90.00
_cell_formula_units_Z 4
_cell_length_a 6.2280(6)
_cell_length_b 7.0292(7)
_cell_length_c 30.237(4)
_cell_measurement_reflns_used 9683
_cell_measurement_temperature 293(2)
_cell_measurement_theta_max 26.06
_cell_measurement_theta_min 1.35
_cell_volume 1323.7(3)
_computing_cell_refinement 'X-AREA (Stoe & Cie, 2002)'
_computing_data_collection 'X-AREA (Stoe & Cie, 2002)'
_computing_data_reduction 'X-RED32 (Stoe & Cie, 2002)'
_computing_molecular_graphics 'ORTEP-III (Burnett & Johnson, 1996)'
_computing_publication_material 'WinGX (Farrugia, 1997) and PARST (Nardelli, 1995)'
_computing_structure_refinement 'SHELXL97 (Sheldrick, 1997)'
_computing_structure_solution 'SHELXS97 (Sheldrick, 1997)'
_diffrn_ambient_temperature 293(2)
_diffrn_detector_area_resol_mean 6.67
_diffrn_measured_fraction_theta_full 0.993
_diffrn_measured_fraction_theta_max 0.993
_diffrn_measurement_device_type 'STOE IPDS 2'
_diffrn_measurement_method 'w scans'
_diffrn_radiation_monochromator graphite
_diffrn_radiation_source 'fine-focus sealed tube'
_diffrn_radiation_type MoK\a
_diffrn_radiation_wavelength 0.71073
_diffrn_reflns_av_R_equivalents 0.1017
_diffrn_reflns_av_sigmaI/netI 0.0594
_diffrn_reflns_limit_h_max 7
_diffrn_reflns_limit_h_min -7
_diffrn_reflns_limit_k_max 8
_diffrn_reflns_limit_k_min -8
_diffrn_reflns_limit_l_max 36
_diffrn_reflns_limit_l_min -36
_diffrn_reflns_number 7324
_diffrn_reflns_theta_full 26.01
_diffrn_reflns_theta_max 26.01
_diffrn_reflns_theta_min 1.35
_diffrn_standards_decay_% 0
_diffrn_standards_interval_time 30
_diffrn_standards_number 1
_exptl_absorpt_coefficient_mu 3.092
_exptl_absorpt_correction_T_max 0.8087
_exptl_absorpt_correction_T_min 0.5214
_exptl_absorpt_correction_type integration
_exptl_absorpt_process_details '(X-RED32; Stoe & Cie, 2002)'
_exptl_crystal_colour yellow
_exptl_crystal_density_diffrn 1.526
_exptl_crystal_density_method 'not measured'
_exptl_crystal_description plate
_exptl_crystal_F_000 616
_exptl_crystal_size_max 0.480
_exptl_crystal_size_mid 0.307
_exptl_crystal_size_min 0.050
_refine_diff_density_max 0.409
_refine_diff_density_min -0.410
_refine_ls_abs_structure_details 'Flack (1983), 1231 Friedel pairs'
_refine_ls_abs_structure_Flack 0.10(3)
_refine_ls_extinction_coef 0.0011(7)
_refine_ls_extinction_expression Fc^*^=kFc[1+0.001xFc^2^\l^3^/sin(2\q)]^-1/4^
_refine_ls_extinction_method SHELXL
_refine_ls_goodness_of_fit_ref 0.922
_refine_ls_hydrogen_treatment constr
_refine_ls_matrix_type full
_refine_ls_number_parameters 165
_refine_ls_number_reflns 1318
_refine_ls_number_restraints 1
_refine_ls_restrained_S_all 0.921
_refine_ls_R_factor_all 0.0739
_refine_ls_R_factor_gt 0.0413
_refine_ls_shift/su_max 0.000
_refine_ls_shift/su_mean 0.000
_refine_ls_structure_factor_coef Fsqd
_refine_ls_weighting_details 'calc w=1/[\s^2^(Fo^2^)+(0.0574P)^2^+0.0000P] where P=(Fo^2^+2Fc^2^)/3'
_refine_ls_weighting_scheme calc
_refine_ls_wR_factor_gt 0.0952
_refine_ls_wR_factor_ref 0.1087
_reflns_number_gt 819
_reflns_number_total 1318
_reflns_threshold_expression I>2\s(I)
_cod_data_source_file wn2219.cif
_cod_data_source_block I
_cod_database_code 2217356
_cod_database_fobs_code 2217356

loop_
_symmetry_equiv_pos_as_xyz
'x, y, z'
'-x, -y, z+1/2'
'-x+1/2, y+1/2, z+1/2'
'x+1/2, -y+1/2, z'

loop_
_atom_site_type_symbol
_atom_site_label
_atom_site_fract_x
_atom_site_fract_y
_atom_site_fract_z
_atom_site_U_iso_or_equiv
_atom_site_adp_type
_atom_site_calc_flag
_atom_site_refinement_flags
_atom_site_occupancy
C C7 0.6103(14) 0.4481(11) 0.6165(3) 0.0602(19) Uani d . 1
H H7 0.7542 0.4132 0.6152 0.072 Uiso calc R 1
C C5 0.6251(12) 0.4361(11) 0.6979(3) 0.0562(18) Uani d . 1
H H5 0.7652 0.3907 0.6964 0.067 Uiso calc R 1
C C3 0.3255(13) 0.5382(12) 0.7420(3) 0.063(2) Uani d . 1
H H3 0.2663 0.5628 0.7697 0.076 Uiso calc R 1
C C12 0.9101(13) 0.5783(11) 0.4937(3) 0.063(2) Uani d . 1
H H12 1.0455 0.6323 0.4904 0.075 Uiso calc R 1
C C1 0.2969(13) 0.5335(10) 0.6631(3) 0.0576(18) Uani d . 1
C C4 0.5322(13) 0.4707(12) 0.7385(3) 0.0582(19) Uani d . 1
C C11 0.8254(11) 0.5622(12) 0.5348(3) 0.0578(19) Uani d . 1
H H11 0.9024 0.6024 0.5594 0.069 Uiso calc R 1
C C6 0.5101(12) 0.4686(10) 0.6591(2) 0.0512(16) Uani d . 1
C C9 0.5119(15) 0.4235(12) 0.5023(3) 0.061(2) Uani d . 1
H H9 0.3741 0.3737 0.5048 0.073 Uiso calc R 1
C C8 0.6088(16) 0.4367(13) 0.4610(3) 0.066(2) Uani d . 1
H H8 0.5380 0.3889 0.4363 0.079 Uiso calc R 1
C C13 0.8010(18) 0.5166(17) 0.4562(4) 0.067(3) Uani d . 1
C C14 0.9191(18) 0.5424(16) 0.4110(4) 0.092(3) Uani d . 1
H H14A 0.9304 0.6775 0.4049 0.111 Uiso calc R 1
H H14B 1.0639 0.4932 0.4140 0.111 Uiso calc R 1
C C2 0.2089(15) 0.5685(12) 0.7048(5) 0.057(3) Uani d . 1
H H2 0.0688 0.6131 0.7070 0.069 Uiso calc R 1
C C10 0.6197(12) 0.4841(10) 0.5396(2) 0.0523(18) Uani d . 1
C C15 0.819(3) 0.451(3) 0.3735(8) 0.141(9) Uani d . 1
H H15A 0.8126 0.3164 0.3784 0.169 Uiso calc R 1
H H15B 0.9021 0.4763 0.3473 0.169 Uiso calc R 1
H H15C 0.6765 0.5002 0.3697 0.169 Uiso calc R 1
N N1 0.5106(11) 0.4758(10) 0.5806(2) 0.0553(18) Uani d . 1
O O1 0.1708(9) 0.5649(9) 0.6266(3) 0.067(2) Uani d . 1
H H1 0.2389 0.5395 0.6042 0.100 Uiso calc R 1
Br Br1 0.70006(13) 0.43768(13) 0.78954(7) 0.0838(4) Uani d . 1

loop_
_atom_site_aniso_label
_atom_site_aniso_U_11
_atom_site_aniso_U_22
_atom_site_aniso_U_33
_atom_site_aniso_U_12
_atom_site_aniso_U_13
_atom_site_aniso_U_23
C7 0.063(4) 0.051(5) 0.067(5) -0.009(4) 0.004(4) -0.001(4)
C5 0.047(4) 0.051(5) 0.070(5) -0.007(3) -0.004(4) 0.003(4)
C3 0.054(5) 0.063(5) 0.073(5) 0.001(4) 0.013(4) 0.002(4)
C12 0.056(4) 0.048(5) 0.084(6) -0.005(4) 0.003(4) 0.004(4)
C1 0.057(4) 0.049(4) 0.067(4) -0.002(4) -0.005(4) -0.002(4)
C4 0.054(4) 0.045(5) 0.076(5) -0.007(3) -0.007(4) -0.001(4)
C11 0.051(5) 0.054(5) 0.069(5) -0.005(4) -0.010(4) 0.003(4)
C6 0.044(4) 0.052(4) 0.058(4) 0.001(3) 0.001(3) 0.001(4)
C9 0.050(5) 0.057(6) 0.075(5) 0.000(4) -0.004(4) -0.008(4)
C8 0.071(5) 0.061(6) 0.066(5) -0.007(5) -0.008(4) -0.007(4)
C13 0.073(6) 0.061(6) 0.066(6) 0.009(5) 0.005(5) -0.001(5)
C14 0.090(7) 0.102(8) 0.086(6) -0.015(6) 0.017(6) -0.001(7)
C2 0.053(5) 0.049(5) 0.070(7) 0.002(4) 0.001(5) 0.001(5)
C10 0.050(4) 0.044(5) 0.063(4) 0.008(3) -0.002(4) -0.004(4)
C15 0.112(13) 0.22(2) 0.094(15) -0.025(11) 0.020(10) -0.015(12)
N1 0.056(4) 0.054(5) 0.056(4) 0.004(4) -0.003(3) -0.003(4)
O1 0.040(3) 0.089(5) 0.073(4) 0.009(3) -0.005(3) -0.002(4)
Br1 0.0808(5) 0.1063(7) 0.0642(4) 0.0050(5) -0.0098(8) -0.0008(10)

loop_
_atom_type_symbol
_atom_type_description
_atom_type_scat_dispersion_real
_atom_type_scat_dispersion_imag
_atom_type_scat_source
C C 0.0033 0.0016 'International Tables Vol C Tables 4.2.6.8 and 6.1.1.4'
H H 0.0000 0.0000 'International Tables Vol C Tables 4.2.6.8 and 6.1.1.4'
N N 0.0061 0.0033 'International Tables Vol C Tables 4.2.6.8 and 6.1.1.4'
O O 0.0106 0.0060 'International Tables Vol C Tables 4.2.6.8 and 6.1.1.4'
Br Br -0.2901 2.4595 'International Tables Vol C Tables 4.2.6.8 and 6.1.1.4'

loop_
_geom_angle_atom_site_label_1
_geom_angle_atom_site_label_2
_geom_angle_atom_site_label_3
_geom_angle
N1 C7 C6 122.6(8)
N1 C7 H7 118.7
C6 C7 H7 118.7
C4 C5 C6 120.4(7)
C4 C5 H5 119.8
C6 C5 H5 119.8
C2 C3 C4 119.4(9)
C2 C3 H3 120.3
C4 C3 H3 120.3
C11 C12 C13 122.1(8)
C11 C12 H12 119.0
C13 C12 H12 119.0
O1 C1 C2 118.2(8)
O1 C1 C6 121.6(7)
C2 C1 C6 120.2(8)
C3 C4 C5 121.5(8)
C3 C4 Br1 120.0(7)
C5 C4 Br1 118.4(6)
C12 C11 C10 118.8(7)
C12 C11 H11 120.6
C10 C11 H11 120.6
C5 C6 C1 117.8(7)
C5 C6 C7 121.0(7)
C1 C6 C7 121.1(7)
C10 C9 C8 120.1(8)
C10 C9 H9 119.9
C8 C9 H9 119.9
C13 C8 C9 121.1(8)
C13 C8 H8 119.4
C9 C8 H8 119.4
C8 C13 C12 118.8(9)
C8 C13 C14 124.6(10)
C12 C13 C14 116.5(9)
C15 C14 C13 115.7(11)
C15 C14 H14A 108.4
C13 C14 H14A 108.4
C15 C14 H14B 108.4
C13 C14 H14B 108.4
H14A C14 H14B 107.4
C3 C2 C1 120.8(8)
C3 C2 H2 119.6
C1 C2 H2 119.6
C9 C10 C11 118.9(7)
C9 C10 N1 118.0(7)
C11 C10 N1 123.0(7)
C14 C15 H15A 109.5
C14 C15 H15B 109.5
H15A C15 H15B 109.5
C14 C15 H15C 109.5
H15A C15 H15C 109.5
H15B C15 H15C 109.5
C7 N1 C10 121.5(7)
C1 O1 H1 109.5

loop_
_geom_bond_atom_site_label_1
_geom_bond_atom_site_label_2
_geom_bond_distance
C7 N1 1.264(10)
C7 C6 1.440(11)
C7 H7 0.9300
C5 C4 1.379(12)
C5 C6 1.394(11)
C5 H5 0.9300
C3 C2 1.357(18)
C3 C4 1.376(12)
C3 H3 0.9300
C12 C11 1.356(11)
C12 C13 1.390(14)
C12 H12 0.9300
C1 O1 1.371(12)
C1 C2 1.397(17)
C1 C6 1.409(10)
C4 Br1 1.878(9)
C11 C10 1.401(10)
C11 H11 0.9300
C9 C10 1.378(11)
C9 C8 1.391(12)
C9 H9 0.9300
C8 C13 1.330(14)
C8 H8 0.9300
C13 C14 1.562(15)
C14 C15 1.45(2)
C14 H14A 0.9700
C14 H14B 0.9700
C2 H2 0.9300
C10 N1 1.417(10)
C15 H15A 0.9600
C15 H15B 0.9600
C15 H15C 0.9600
O1 H1 0.8200

loop_
_geom_hbond_atom_site_label_D
_geom_hbond_atom_site_label_H
_geom_hbond_atom_site_label_A
_geom_hbond_distance_DH
_geom_hbond_distance_HA
_geom_hbond_distance_DA
_geom_hbond_angle_DHA
O1 H1 N1 0.82 1.89 2.609(10) 145.8

loop_
_geom_torsion_atom_site_label_1
_geom_torsion_atom_site_label_2
_geom_torsion_atom_site_label_3
_geom_torsion_atom_site_label_4
_geom_torsion
C2 C3 C4 C5 1.1(12)
C2 C3 C4 Br1 177.4(6)
C6 C5 C4 C3 -0.1(12)
C6 C5 C4 Br1 -176.5(6)
C13 C12 C11 C10 -1.2(13)
C4 C5 C6 C1 -1.3(10)
C4 C5 C6 C7 174.8(8)
O1 C1 C6 C5 -178.5(7)
C2 C1 C6 C5 1.8(11)
O1 C1 C6 C7 5.4(11)
C2 C1 C6 C7 -174.3(8)
N1 C7 C6 C5 179.7(8)
N1 C7 C6 C1 -4.3(12)
C10 C9 C8 C13 -3.6(14)
C9 C8 C13 C12 3.4(15)
C9 C8 C13 C14 -178.3(9)
C11 C12 C13 C8 -1.0(15)
C11 C12 C13 C14 -179.5(9)
C8 C13 C14 C15 -7.7(18)
C12 C13 C14 C15 170.7(12)
C4 C3 C2 C1 -0.5(13)
O1 C1 C2 C3 179.3(8)
C6 C1 C2 C3 -0.9(13)
C8 C9 C10 C11 1.3(12)
C8 C9 C10 N1 177.2(8)
C12 C11 C10 C9 1.0(11)
C12 C11 C10 N1 -174.7(7)
C6 C7 N1 C10 170.0(7)
C9 C10 N1 C7 149.2(8)
C11 C10 N1 C7 -35.1(12)

loop_
_cod_related_entry_id
_cod_related_entry_database
_cod_related_entry_code
1 ChemSpider 12277840
